data_4081377
loop_
_publ_author_name
'Davies, Caroline J. E.'
'Lowe, John P.'
'Mahon, Mary F.'
'Poulten, Rebecca C.'
'Whittlesey, Michael K.'

_publ_section_title
;
 Synthesis and Small Molecule Reactivity oftrans-Dihydride Isomers of
 Ru(NHC)2(PPh3)2H2(NHC = N-Heterocyclic Carbene)
;
_journal_issue 17
_journal_name_full Organometallics
_journal_page_first 4927
_journal_paper_doi 10.1021/om400648x
_journal_volume 32
_journal_year 2013
_chemical_formula_sum 'C37 H49 N4 O P Ru'
_chemical_formula_weight 697.84
_chemical_name_systematic
; 
 ? 
;
_space_group_IT_number 14
_symmetry_cell_setting monoclinic
_symmetry_space_group_name_Hall '-P 2yn'
_symmetry_space_group_name_H-M 'P 1 21/n 1'
_atom_sites_solution_hydrogens geom
_atom_sites_solution_primary direct
_atom_sites_solution_secondary difmap
_audit_creation_method SHELXL-97
_cell_angle_alpha 90.00
_cell_angle_beta 102.987(3)
_cell_angle_gamma 90.00
_cell_formula_units_Z 4
_cell_length_a 12.7857(7)
_cell_length_b 19.0077(13)
_cell_length_c 14.8084(5)
_cell_measurement_reflns_used 8662
_cell_measurement_temperature 150(2)
_cell_measurement_theta_max 27.485
_cell_measurement_theta_min 2.910
_cell_volume 3506.8(3)
_computing_cell_refinement 'HKL Scalepack (Otwinowski & Minor 1997)'
_computing_data_collection 'Collect (Bruker AXS BV, 1997-2004)'
_computing_data_reduction 'Denzo & Scalepack (Otwinowski & Minor, 1997)'
_computing_molecular_graphics 'ORTEX (P.McArdle, 1995)'
_computing_publication_material 'SHELXL-97/2 (Sheldrick,1997)'
_computing_structure_refinement 'SHELXL-97 (Sheldrick, 1997)'
_computing_structure_solution 'SHELXS-97 (Sheldrick, 1990)'
_diffrn_ambient_temperature 150(2)
_diffrn_measured_fraction_theta_full 0.749
_diffrn_measured_fraction_theta_max 0.749
_diffrn_measurement_device_type '95mm CCD camera on \k-goniostat'
_diffrn_measurement_method CCD
_diffrn_radiation_monochromator graphite
_diffrn_radiation_source 'fine-focus sealed tube'
_diffrn_radiation_type MoK\a
_diffrn_radiation_wavelength 0.71073
_diffrn_reflns_av_R_equivalents 0.0382
_diffrn_reflns_av_sigmaI/netI 0.0644
_diffrn_reflns_limit_h_max 16
_diffrn_reflns_limit_h_min -12
_diffrn_reflns_limit_k_max 15
_diffrn_reflns_limit_k_min -23
_diffrn_reflns_limit_l_max 14
_diffrn_reflns_limit_l_min -15
_diffrn_reflns_number 11300
_diffrn_reflns_theta_full 27.47
_diffrn_reflns_theta_max 27.47
_diffrn_reflns_theta_min 4.16
_exptl_absorpt_coefficient_mu 0.527
_exptl_absorpt_correction_T_max 0.8943
_exptl_absorpt_correction_T_min 0.8247
_exptl_absorpt_correction_type multi-scan
_exptl_absorpt_process_details
;
[c.f. r.h. blessing, acta cryst. (1995), a51, 33-38]
;
_exptl_crystal_colour pale-yellow
_exptl_crystal_density_diffrn 1.322
_exptl_crystal_density_method 'not measured'
_exptl_crystal_description prism
_exptl_crystal_F_000 1464
_exptl_crystal_size_max 0.5
_exptl_crystal_size_mid 0.4
_exptl_crystal_size_min 0.25
_refine_diff_density_max 0.477
_refine_diff_density_min -0.386
_refine_diff_density_rms 0.065
_refine_ls_extinction_method none
_refine_ls_goodness_of_fit_ref 1.026
_refine_ls_hydrogen_treatment mixed
_refine_ls_matrix_type full
_refine_ls_number_parameters 413
_refine_ls_number_reflns 6035
_refine_ls_number_restraints 2
_refine_ls_restrained_S_all 1.026
_refine_ls_R_factor_all 0.0687
_refine_ls_R_factor_gt 0.0414
_refine_ls_shift/su_max 0.002
_refine_ls_shift/su_mean 0.000
_refine_ls_structure_factor_coef Fsqd
_refine_ls_weighting_details 'calc w=1/[\s^2^(Fo^2^)+(0.0258P)^2^+2.6181P] where P=(Fo^2^+2Fc^2^)/3'
_refine_ls_weighting_scheme calc
_refine_ls_wR_factor_gt 0.0795
_refine_ls_wR_factor_ref 0.0883
_reflns_number_gt 4480
_reflns_number_total 6035
_reflns_threshold_expression >2sigma(I)
_cod_data_source_file om400648x_si_001.cif
_cod_data_source_block h12mkw12
_cod_depositor_comments
;
The following automatic conversions were performed:

'_symmetry_cell_setting' value 'Monoclinic' changed to 'monoclinic'
according to /home/saulius/struct/CIF-dictionaries/cif_core.dic
dictionary named 'cif_core.dic' version 2.4.2 from 2011-04-26.

Automatic conversion script
Id: cif_fix_values 1891 2012-01-12 08:04:46Z andrius 
;
_cod_original_sg_symbol_H-M P21/n
_cod_database_code 4081377

loop_
_symmetry_equiv_pos_as_xyz
'x, y, z'
'-x+1/2, y+1/2, -z+1/2'
'-x, -y, -z'
'x-1/2, -y-1/2, z-1/2'

loop_
_atom_site_label
_atom_site_type_symbol
_atom_site_fract_x
_atom_site_fract_y
_atom_site_fract_z
_atom_site_U_iso_or_equiv
_atom_site_adp_type
_atom_site_occupancy
_atom_site_symmetry_multiplicity
_atom_site_calc_flag
_atom_site_refinement_flags
Ru1 Ru 0.797029(19) 0.889615(16) 0.797064(17) 0.02434(9) Uani 1 1 d D
P1 P 0.88171(6) 0.92839(5) 0.68448(5) 0.0248(2) Uani 1 1 d .
O1 O 0.6171(2) 0.80554(17) 0.67713(17) 0.0522(8) Uani 1 1 d .
N1 N 0.83860(19) 0.82397(16) 0.99566(17) 0.0259(6) Uani 1 1 d .
N2 N 0.66963(19) 0.84195(16) 0.94649(18) 0.0284(7) Uani 1 1 d .
N4 N 0.6574(2) 1.03028(17) 0.76698(19) 0.0327(7) Uani 1 1 d .
N6 N 0.76198(19) 1.03150(16) 0.90153(19) 0.0307(7) Uani 1 1 d .
C1 C 0.6829(3) 0.8409(2) 0.7230(2) 0.0357(9) Uani 1 1 d .
C2 C 0.7326(2) 0.9897(2) 0.8238(2) 0.0287(8) Uani 1 1 d .
C3 C 0.7082(3) 1.0957(2) 0.8913(3) 0.0387(9) Uani 1 1 d .
C4 C 0.6424(3) 1.0952(2) 0.8067(3) 0.0406(10) Uani 1 1 d .
C5 C 0.8449(2) 1.0139(2) 0.9846(2) 0.0372(9) Uani 1 1 d .
H5A H 0.8925 1.0551 1.0019 0.045 Uiso 1 1 calc R
H5B H 0.8891 0.9747 0.9694 0.045 Uiso 1 1 calc R
C6 C 0.8003(3) 0.9928(2) 1.0672(2) 0.0430(10) Uani 1 1 d .
H6A H 0.7565 1.0312 1.0829 0.064 Uiso 1 1 calc R
H6B H 0.8596 0.9829 1.1202 0.064 Uiso 1 1 calc R
H6C H 0.7558 0.9506 1.0518 0.064 Uiso 1 1 calc R
C7 C 0.7277(3) 1.1528(2) 0.9623(3) 0.0524(11) Uani 1 1 d .
H7A H 0.6942 1.1964 0.9346 0.079 Uiso 1 1 calc R
H7B H 0.8051 1.1601 0.9843 0.079 Uiso 1 1 calc R
H7C H 0.6966 1.1394 1.0145 0.079 Uiso 1 1 calc R
C8 C 0.5719(4) 1.1520(3) 0.7571(3) 0.0618(13) Uani 1 1 d .
H8A H 0.5762 1.1932 0.7977 0.093 Uiso 1 1 calc R
H8B H 0.4976 1.1352 0.7402 0.093 Uiso 1 1 calc R
H8C H 0.5957 1.1651 0.7009 0.093 Uiso 1 1 calc R
C9 C 0.6027(3) 1.0110(2) 0.6725(2) 0.0410(10) Uani 1 1 d .
H9A H 0.6448 0.9741 0.6496 0.049 Uiso 1 1 calc R
H9B H 0.6000 1.0526 0.6319 0.049 Uiso 1 1 calc R
C10 C 0.4890(3) 0.9842(3) 0.6656(3) 0.0548(12) Uani 1 1 d .
H10A H 0.4914 0.9407 0.7015 0.082 Uiso 1 1 calc R
H10B H 0.4550 0.9748 0.6005 0.082 Uiso 1 1 calc R
H10C H 0.4475 1.0197 0.6902 0.082 Uiso 1 1 calc R
C11 C 0.7656(2) 0.85019(19) 0.9205(2) 0.0268(8) Uani 1 1 d .
C12 C 0.7891(3) 0.8002(2) 1.0648(2) 0.0313(8) Uani 1 1 d .
C13 C 0.6836(3) 0.8108(2) 1.0343(2) 0.0317(8) Uani 1 1 d .
C14 C 0.9536(2) 0.8172(2) 1.0023(2) 0.0334(9) Uani 1 1 d .
H14A H 0.9924 0.8262 1.0670 0.040 Uiso 1 1 calc R
H14B H 0.9766 0.8532 0.9625 0.040 Uiso 1 1 calc R
C15 C 0.9834(3) 0.7455(2) 0.9733(3) 0.0479(11) Uani 1 1 d .
H15A H 0.9524 0.7094 1.0068 0.072 Uiso 1 1 calc R
H15B H 1.0617 0.7407 0.9878 0.072 Uiso 1 1 calc R
H15C H 0.9554 0.7396 0.9065 0.072 Uiso 1 1 calc R
C16 C 0.8524(3) 0.7709(3) 1.1549(2) 0.0473(11) Uani 1 1 d .
H16A H 0.8030 0.7518 1.1906 0.071 Uiso 1 1 calc R
H16B H 0.8954 0.8085 1.1905 0.071 Uiso 1 1 calc R
H16C H 0.8999 0.7335 1.1424 0.071 Uiso 1 1 calc R
C17 C 0.5921(3) 0.7931(3) 1.0778(3) 0.0505(11) Uani 1 1 d .
H17A H 0.6185 0.7651 1.1339 0.076 Uiso 1 1 calc R
H17B H 0.5384 0.7659 1.0339 0.076 Uiso 1 1 calc R
H17C H 0.5595 0.8366 1.0940 0.076 Uiso 1 1 calc R
C18 C 0.5652(2) 0.8644(2) 0.8927(2) 0.0330(8) Uani 1 1 d .
H18A H 0.5125 0.8264 0.8936 0.040 Uiso 1 1 calc R
H18B H 0.5701 0.8714 0.8275 0.040 Uiso 1 1 calc R
C19 C 0.5244(3) 0.9312(2) 0.9272(3) 0.0443(10) Uani 1 1 d .
H19A H 0.5221 0.9256 0.9925 0.066 Uiso 1 1 calc R
H19B H 0.4521 0.9414 0.8906 0.066 Uiso 1 1 calc R
H19C H 0.5725 0.9702 0.9210 0.066 Uiso 1 1 calc R
C20 C 0.8678(2) 1.02263(19) 0.6579(2) 0.0258(7) Uani 1 1 d .
C21 C 0.8249(3) 1.0505(2) 0.5704(2) 0.0346(9) Uani 1 1 d .
H21 H 0.8103 1.0201 0.5181 0.041 Uiso 1 1 calc R
C22 C 0.8032(3) 1.1218(2) 0.5584(3) 0.0421(10) Uani 1 1 d .
H22 H 0.7740 1.1396 0.4981 0.051 Uiso 1 1 calc R
C23 C 0.8235(3) 1.1670(2) 0.6333(3) 0.0435(10) Uani 1 1 d .
H23 H 0.8062 1.2155 0.6252 0.052 Uiso 1 1 calc R
C24 C 0.8693(3) 1.1407(2) 0.7204(3) 0.0368(9) Uani 1 1 d .
H24 H 0.8853 1.1716 0.7721 0.044 Uiso 1 1 calc R
C25 C 0.8918(2) 1.0700(2) 0.7323(2) 0.0292(8) Uani 1 1 d .
H25 H 0.9243 1.0529 0.7923 0.035 Uiso 1 1 calc R
C26 C 0.8480(2) 0.8910(2) 0.5658(2) 0.0279(7) Uani 1 1 d .
C27 C 0.9240(3) 0.8774(2) 0.5137(2) 0.0381(10) Uani 1 1 d .
H27 H 0.9980 0.8841 0.5410 0.046 Uiso 1 1 calc R
C28 C 0.8935(3) 0.8543(3) 0.4224(3) 0.0447(10) Uani 1 1 d .
H28 H 0.9464 0.8447 0.3882 0.054 Uiso 1 1 calc R
C29 C 0.7873(3) 0.8452(2) 0.3820(2) 0.0464(11) Uani 1 1 d .
H29 H 0.7664 0.8303 0.3193 0.056 Uiso 1 1 calc R
C30 C 0.7106(3) 0.8579(2) 0.4322(2) 0.0448(10) Uani 1 1 d .
H30 H 0.6368 0.8515 0.4040 0.054 Uiso 1 1 calc R
C31 C 0.7408(3) 0.8799(2) 0.5238(2) 0.0367(9) Uani 1 1 d .
H31 H 0.6874 0.8875 0.5581 0.044 Uiso 1 1 calc R
C32 C 1.0288(2) 0.9176(2) 0.7106(2) 0.0262(8) Uani 1 1 d .
C33 C 1.0947(2) 0.9652(2) 0.6770(2) 0.0326(8) Uani 1 1 d .
H33 H 1.0641 1.0056 0.6435 0.039 Uiso 1 1 calc R
C34 C 1.2046(3) 0.9536(2) 0.6924(2) 0.0390(9) Uani 1 1 d .
H34 H 1.2486 0.9862 0.6694 0.047 Uiso 1 1 calc R
C35 C 1.2502(3) 0.8952(2) 0.7407(2) 0.0405(10) Uani 1 1 d .
H35 H 1.3252 0.8871 0.7499 0.049 Uiso 1 1 calc R
C36 C 1.1864(3) 0.8482(2) 0.7760(2) 0.0381(9) Uani 1 1 d .
H36 H 1.2176 0.8082 0.8099 0.046 Uiso 1 1 calc R
C37 C 1.0763(3) 0.8602(2) 0.7612(2) 0.0315(8) Uani 1 1 d .
H37 H 1.0331 0.8283 0.7864 0.038 Uiso 1 1 calc R
H1 H 0.9104(12) 0.9160(16) 0.8574(17) 0.022(8) Uiso 1 1 d D
H2 H 0.856(3) 0.8184(12) 0.779(3) 0.073(13) Uiso 1 1 d D

loop_
_atom_site_aniso_label
_atom_site_aniso_U_11
_atom_site_aniso_U_22
_atom_site_aniso_U_33
_atom_site_aniso_U_23
_atom_site_aniso_U_13
_atom_site_aniso_U_12
Ru1 0.02712(13) 0.02269(17) 0.02407(16) 0.00140(12) 0.00756(9) -0.00146(12)
P1 0.0272(4) 0.0238(6) 0.0239(4) 0.0001(4) 0.0067(3) -0.0018(3)
O1 0.0574(17) 0.054(2) 0.0416(15) -0.0014(14) 0.0027(12) -0.0264(15)
N1 0.0291(14) 0.0235(19) 0.0263(14) 0.0014(12) 0.0090(11) -0.0005(11)
N2 0.0297(14) 0.027(2) 0.0306(15) 0.0010(13) 0.0109(11) -0.0027(12)
N4 0.0299(14) 0.036(2) 0.0346(16) 0.0069(14) 0.0120(11) 0.0052(12)
N6 0.0294(14) 0.025(2) 0.0383(17) -0.0012(13) 0.0094(11) 0.0000(12)
C1 0.043(2) 0.038(3) 0.0261(19) 0.0088(16) 0.0066(14) -0.0038(17)
C2 0.0237(16) 0.030(2) 0.0336(19) 0.0075(16) 0.0098(13) 0.0009(14)
C3 0.041(2) 0.027(3) 0.053(2) 0.0005(17) 0.0213(17) 0.0030(16)
C4 0.041(2) 0.039(3) 0.047(2) 0.0085(19) 0.0204(17) 0.0080(16)
C5 0.0287(17) 0.035(3) 0.045(2) -0.0126(18) 0.0024(14) -0.0028(15)
C6 0.051(2) 0.039(3) 0.037(2) -0.0048(18) 0.0067(16) 0.0003(18)
C7 0.059(3) 0.028(3) 0.073(3) -0.011(2) 0.021(2) 0.0067(19)
C8 0.080(3) 0.051(4) 0.062(3) 0.021(2) 0.030(2) 0.030(2)
C9 0.0347(19) 0.050(3) 0.038(2) 0.0133(18) 0.0082(15) 0.0084(17)
C10 0.036(2) 0.065(4) 0.060(3) 0.007(2) 0.0050(17) -0.001(2)
C11 0.0301(17) 0.025(2) 0.0261(17) -0.0029(14) 0.0076(13) -0.0012(14)
C12 0.042(2) 0.027(3) 0.0281(18) -0.0003(15) 0.0138(14) -0.0034(15)
C13 0.0377(19) 0.028(3) 0.033(2) 0.0007(16) 0.0163(14) -0.0040(15)
C14 0.0314(18) 0.039(3) 0.0310(19) 0.0018(16) 0.0093(13) -0.0002(15)
C15 0.050(2) 0.046(3) 0.047(2) 0.001(2) 0.0107(17) 0.0179(19)
C16 0.049(2) 0.062(4) 0.033(2) 0.0105(19) 0.0130(16) 0.0020(19)
C17 0.051(2) 0.058(4) 0.049(2) 0.016(2) 0.0255(18) -0.002(2)
C18 0.0300(17) 0.035(3) 0.035(2) -0.0026(16) 0.0099(14) -0.0029(15)
C19 0.038(2) 0.048(3) 0.050(2) 0.001(2) 0.0151(16) 0.0035(18)
C20 0.0273(16) 0.025(2) 0.0269(18) 0.0030(14) 0.0104(12) 0.0000(13)
C21 0.0408(19) 0.032(3) 0.031(2) 0.0022(16) 0.0083(14) -0.0014(16)
C22 0.045(2) 0.036(3) 0.043(2) 0.0138(19) 0.0046(16) 0.0019(17)
C23 0.044(2) 0.027(3) 0.063(3) 0.003(2) 0.0176(18) 0.0019(17)
C24 0.040(2) 0.032(3) 0.041(2) -0.0020(18) 0.0169(16) -0.0045(16)
C25 0.0334(18) 0.022(2) 0.0331(19) 0.0005(15) 0.0091(13) -0.0033(14)
C26 0.0361(17) 0.023(2) 0.0256(17) 0.0037(15) 0.0089(13) -0.0014(15)
C27 0.0413(19) 0.042(3) 0.032(2) -0.0089(17) 0.0094(15) -0.0052(17)
C28 0.054(2) 0.046(3) 0.038(2) -0.0086(19) 0.0195(17) -0.0037(19)
C29 0.071(3) 0.042(3) 0.026(2) -0.0080(18) 0.0105(18) -0.016(2)
C30 0.045(2) 0.052(3) 0.034(2) 0.0019(19) 0.0012(16) -0.0189(19)
C31 0.0373(18) 0.043(3) 0.0305(19) 0.0005(17) 0.0082(14) -0.0115(16)
C32 0.0265(16) 0.030(2) 0.0222(17) -0.0043(14) 0.0046(12) -0.0020(14)
C33 0.0295(17) 0.038(3) 0.0306(19) 0.0001(16) 0.0075(13) -0.0007(15)
C34 0.0308(18) 0.051(3) 0.038(2) -0.0047(19) 0.0131(14) -0.0087(17)
C35 0.0300(17) 0.050(3) 0.041(2) -0.010(2) 0.0072(14) 0.0039(18)
C36 0.0345(19) 0.041(3) 0.037(2) -0.0058(18) 0.0052(14) 0.0093(17)
C37 0.0358(18) 0.028(2) 0.0322(19) -0.0045(16) 0.0097(14) 0.0003(15)

loop_
_atom_type_symbol
_atom_type_description
_atom_type_scat_dispersion_real
_atom_type_scat_dispersion_imag
_atom_type_scat_source
C C 0.0033 0.0016 'International Tables Vol C Tables 4.2.6.8 and 6.1.1.4'
H H 0.0000 0.0000 'International Tables Vol C Tables 4.2.6.8 and 6.1.1.4'
N N 0.0061 0.0033 'International Tables Vol C Tables 4.2.6.8 and 6.1.1.4'
O O 0.0106 0.0060 'International Tables Vol C Tables 4.2.6.8 and 6.1.1.4'
P P 0.1023 0.0942 'International Tables Vol C Tables 4.2.6.8 and 6.1.1.4'
Ru Ru -1.2594 0.8363 'International Tables Vol C Tables 4.2.6.8 and 6.1.1.4'

loop_
_geom_angle_atom_site_label_1
_geom_angle_atom_site_label_2
_geom_angle_atom_site_label_3
_geom_angle
C1 Ru1 C11 93.31(13)
C1 Ru1 C2 105.47(15)
C11 Ru1 C2 89.96(13)
C1 Ru1 P1 99.56(10)
C11 Ru1 P1 163.51(8)
C2 Ru1 P1 96.44(9)
C1 Ru1 H1 167.0(11)
C11 Ru1 H1 87.3(10)
C2 Ru1 H1 87.5(11)
P1 Ru1 H1 77.9(10)
C1 Ru1 H2 79.6(14)
C11 Ru1 H2 91.8(15)
C2 Ru1 H2 174.6(14)
P1 Ru1 H2 80.6(15)
H1 Ru1 H2 87.4(17)
C20 P1 C32 101.44(15)
C20 P1 C26 100.35(16)
C32 P1 C26 99.52(14)
C20 P1 Ru1 115.44(10)
C32 P1 Ru1 115.81(11)
C26 P1 Ru1 121.10(11)
C11 N1 C12 112.0(2)
C11 N1 C14 125.3(3)
C12 N1 C14 122.6(3)
C11 N2 C13 111.8(3)
C11 N2 C18 125.4(3)
C13 N2 C18 122.8(3)
C2 N4 C4 112.6(3)
C2 N4 C9 124.5(3)
C4 N4 C9 122.8(3)
C2 N6 C3 112.3(3)
C2 N6 C5 125.2(3)
C3 N6 C5 122.4(3)
O1 C1 Ru1 174.3(4)
N4 C2 N6 102.2(3)
N4 C2 Ru1 129.4(2)
N6 C2 Ru1 128.4(2)
C4 C3 N6 106.6(3)
C4 C3 C7 129.2(4)
N6 C3 C7 124.1(3)
C3 C4 N4 106.4(3)
C3 C4 C8 129.5(4)
N4 C4 C8 123.9(4)
N6 C5 C6 113.8(3)
N6 C5 H5A 108.8
C6 C5 H5A 108.8
N6 C5 H5B 108.8
C6 C5 H5B 108.8
H5A C5 H5B 107.7
C5 C6 H6A 109.5
C5 C6 H6B 109.5
H6A C6 H6B 109.5
C5 C6 H6C 109.5
H6A C6 H6C 109.5
H6B C6 H6C 109.5
C3 C7 H7A 109.5
C3 C7 H7B 109.5
H7A C7 H7B 109.5
C3 C7 H7C 109.5
H7A C7 H7C 109.5
H7B C7 H7C 109.5
C4 C8 H8A 109.5
C4 C8 H8B 109.5
H8A C8 H8B 109.5
C4 C8 H8C 109.5
H8A C8 H8C 109.5
H8B C8 H8C 109.5
N4 C9 C10 113.2(3)
N4 C9 H9A 108.9
C10 C9 H9A 108.9
N4 C9 H9B 108.9
C10 C9 H9B 108.9
H9A C9 H9B 107.8
C9 C10 H10A 109.5
C9 C10 H10B 109.5
H10A C10 H10B 109.5
C9 C10 H10C 109.5
H10A C10 H10C 109.5
H10B C10 H10C 109.5
N2 C11 N1 102.6(3)
N2 C11 Ru1 130.0(2)
N1 C11 Ru1 127.3(2)
C13 C12 N1 107.0(3)
C13 C12 C16 131.0(3)
N1 C12 C16 122.0(3)
C12 C13 N2 106.6(3)
C12 C13 C17 130.3(3)
N2 C13 C17 123.0(3)
N1 C14 C15 112.2(3)
N1 C14 H14A 109.2
C15 C14 H14A 109.2
N1 C14 H14B 109.2
C15 C14 H14B 109.2
H14A C14 H14B 107.9
C14 C15 H15A 109.5
C14 C15 H15B 109.5
H15A C15 H15B 109.5
C14 C15 H15C 109.5
H15A C15 H15C 109.5
H15B C15 H15C 109.5
C12 C16 H16A 109.5
C12 C16 H16B 109.5
H16A C16 H16B 109.5
C12 C16 H16C 109.5
H16A C16 H16C 109.5
H16B C16 H16C 109.5
C13 C17 H17A 109.5
C13 C17 H17B 109.5
H17A C17 H17B 109.5
C13 C17 H17C 109.5
H17A C17 H17C 109.5
H17B C17 H17C 109.5
N2 C18 C19 114.0(3)
N2 C18 H18A 108.8
C19 C18 H18A 108.8
N2 C18 H18B 108.8
C19 C18 H18B 108.8
H18A C18 H18B 107.7
C18 C19 H19A 109.5
C18 C19 H19B 109.5
H19A C19 H19B 109.5
C18 C19 H19C 109.5
H19A C19 H19C 109.5
H19B C19 H19C 109.5
C21 C20 C25 117.2(3)
C21 C20 P1 124.7(3)
C25 C20 P1 117.7(2)
C22 C21 C20 121.1(3)
C22 C21 H21 119.5
C20 C21 H21 119.5
C23 C22 C21 120.6(3)
C23 C22 H22 119.7
C21 C22 H22 119.7
C22 C23 C24 119.2(4)
C22 C23 H23 120.4
C24 C23 H23 120.4
C25 C24 C23 120.2(4)
C25 C24 H24 119.9
C23 C24 H24 119.9
C24 C25 C20 121.6(3)
C24 C25 H25 119.2
C20 C25 H25 119.2
C31 C26 C27 117.7(3)
C31 C26 P1 118.6(2)
C27 C26 P1 123.6(2)
C28 C27 C26 121.2(3)
C28 C27 H27 119.4
C26 C27 H27 119.4
C29 C28 C27 120.0(3)
C29 C28 H28 120.0
C27 C28 H28 120.0
C28 C29 C30 120.0(3)
C28 C29 H29 120.0
C30 C29 H29 120.0
C29 C30 C31 120.2(3)
C29 C30 H30 119.9
C31 C30 H30 119.9
C30 C31 C26 120.9(3)
C30 C31 H31 119.5
C26 C31 H31 119.5
C37 C32 C33 118.3(3)
C37 C32 P1 120.3(3)
C33 C32 P1 121.3(3)
C34 C33 C32 120.4(3)
C34 C33 H33 119.8
C32 C33 H33 119.8
C35 C34 C33 120.5(3)
C35 C34 H34 119.7
C33 C34 H34 119.7
C34 C35 C36 119.8(3)
C34 C35 H35 120.1
C36 C35 H35 120.1
C35 C36 C37 119.7(4)
C35 C36 H36 120.2
C37 C36 H36 120.2
C32 C37 C36 121.2(3)
C32 C37 H37 119.4
C36 C37 H37 119.4

loop_
_geom_bond_atom_site_label_1
_geom_bond_atom_site_label_2
_geom_bond_distance
Ru1 C1 1.863(4)
Ru1 C11 2.097(3)
Ru1 C2 2.145(4)
Ru1 P1 2.3035(9)
Ru1 H1 1.602(5)
Ru1 H2 1.600(5)
P1 C20 1.834(4)
P1 C32 1.844(3)
P1 C26 1.854(3)
O1 C1 1.168(4)
N1 C11 1.375(4)
N1 C12 1.394(4)
N1 C14 1.457(4)
N2 C11 1.374(4)
N2 C13 1.403(4)
N2 C18 1.457(4)
N4 C2 1.364(4)
N4 C4 1.398(5)
N4 C9 1.463(4)
N6 C2 1.380(4)
N6 C3 1.392(5)
N6 C5 1.470(4)
C3 C4 1.344(5)
C3 C7 1.492(6)
C4 C8 1.490(6)
C5 C6 1.515(5)
C5 H5A 0.9900
C5 H5B 0.9900
C6 H6A 0.9800
C6 H6B 0.9800
C6 H6C 0.9800
C7 H7A 0.9800
C7 H7B 0.9800
C7 H7C 0.9800
C8 H8A 0.9800
C8 H8B 0.9800
C8 H8C 0.9800
C9 C10 1.521(5)
C9 H9A 0.9900
C9 H9B 0.9900
C10 H10A 0.9800
C10 H10B 0.9800
C10 H10C 0.9800
C12 C13 1.338(4)
C12 C16 1.503(5)
C13 C17 1.496(4)
C14 C15 1.504(6)
C14 H14A 0.9900
C14 H14B 0.9900
C15 H15A 0.9800
C15 H15B 0.9800
C15 H15C 0.9800
C16 H16A 0.9800
C16 H16B 0.9800
C16 H16C 0.9800
C17 H17A 0.9800
C17 H17B 0.9800
C17 H17C 0.9800
C18 C19 1.505(5)
C18 H18A 0.9900
C18 H18B 0.9900
C19 H19A 0.9800
C19 H19B 0.9800
C19 H19C 0.9800
C20 C21 1.392(4)
C20 C25 1.403(5)
C21 C22 1.387(6)
C21 H21 0.9500
C22 C23 1.381(6)
C22 H22 0.9500
C23 C24 1.384(5)
C23 H23 0.9500
C24 C25 1.377(5)
C24 H24 0.9500
C25 H25 0.9500
C26 C31 1.388(4)
C26 C27 1.394(5)
C27 C28 1.391(5)
C27 H27 0.9500
C28 C29 1.365(5)
C28 H28 0.9500
C29 C30 1.379(5)
C29 H29 0.9500
C30 C31 1.389(5)
C30 H30 0.9500
C31 H31 0.9500
C32 C37 1.385(5)
C32 C33 1.402(5)
C33 C34 1.390(4)
C33 H33 0.9500
C34 C35 1.377(6)
C34 H34 0.9500
C35 C36 1.388(6)
C35 H35 0.9500
C36 C37 1.394(4)
C36 H36 0.9500
C37 H37 0.9500

loop_
_geom_torsion_atom_site_label_1
_geom_torsion_atom_site_label_2
_geom_torsion_atom_site_label_3
_geom_torsion_atom_site_label_4
_geom_torsion
C1 Ru1 P1 C20 107.13(17)
C11 Ru1 P1 C20 -112.1(4)
C2 Ru1 P1 C20 0.20(14)
C1 Ru1 P1 C32 -134.57(18)
C11 Ru1 P1 C32 6.2(4)
C2 Ru1 P1 C32 118.49(15)
C1 Ru1 P1 C26 -14.16(18)
C11 Ru1 P1 C26 126.6(4)
C2 Ru1 P1 C26 -121.09(16)
C11 Ru1 C1 O1 -84(3)
C2 Ru1 C1 O1 -175(3)
P1 Ru1 C1 O1 86(3)
C4 N4 C2 N6 1.3(3)
C9 N4 C2 N6 177.7(3)
C4 N4 C2 Ru1 -175.1(2)
C9 N4 C2 Ru1 1.3(5)
C3 N6 C2 N4 -1.3(3)
C5 N6 C2 N4 -177.7(3)
C3 N6 C2 Ru1 175.2(2)
C5 N6 C2 Ru1 -1.3(4)
C1 Ru1 C2 N4 -36.2(3)
C11 Ru1 C2 N4 -129.7(3)
P1 Ru1 C2 N4 65.6(3)
C1 Ru1 C2 N6 148.2(3)
C11 Ru1 C2 N6 54.8(3)
P1 Ru1 C2 N6 -110.0(3)
C2 N6 C3 C4 0.8(4)
C5 N6 C3 C4 177.4(3)
C2 N6 C3 C7 -176.9(3)
C5 N6 C3 C7 -0.3(5)
N6 C3 C4 N4 0.1(4)
C7 C3 C4 N4 177.6(4)
N6 C3 C4 C8 -175.3(4)
C7 C3 C4 C8 2.3(7)
C2 N4 C4 C3 -0.9(4)
C9 N4 C4 C3 -177.3(3)
C2 N4 C4 C8 174.8(3)
C9 N4 C4 C8 -1.7(5)
C2 N6 C5 C6 -106.1(4)
C3 N6 C5 C6 77.8(4)
C2 N4 C9 C10 102.1(4)
C4 N4 C9 C10 -81.9(4)
C13 N2 C11 N1 -0.8(4)
C18 N2 C11 N1 177.2(3)
C13 N2 C11 Ru1 177.6(3)
C18 N2 C11 Ru1 -4.4(5)
C12 N1 C11 N2 0.4(4)
C14 N1 C11 N2 176.9(3)
C12 N1 C11 Ru1 -178.1(3)
C14 N1 C11 Ru1 -1.5(5)
C1 Ru1 C11 N2 -43.0(3)
C2 Ru1 C11 N2 62.5(3)
P1 Ru1 C11 N2 175.6(2)
C1 Ru1 C11 N1 135.0(3)
C2 Ru1 C11 N1 -119.5(3)
P1 Ru1 C11 N1 -6.4(6)
C11 N1 C12 C13 0.2(4)
C14 N1 C12 C13 -176.5(3)
C11 N1 C12 C16 -178.3(4)
C14 N1 C12 C16 5.0(5)
N1 C12 C13 N2 -0.6(4)
C16 C12 C13 N2 177.7(4)
N1 C12 C13 C17 177.5(4)
C16 C12 C13 C17 -4.1(7)
C11 N2 C13 C12 0.9(4)
C18 N2 C13 C12 -177.1(3)
C11 N2 C13 C17 -177.4(4)
C18 N2 C13 C17 4.5(6)
C11 N1 C14 C15 -93.7(4)
C12 N1 C14 C15 82.5(4)
C11 N2 C18 C19 -102.6(4)
C13 N2 C18 C19 75.1(4)
C32 P1 C20 C21 111.5(3)
C26 P1 C20 C21 9.4(3)
Ru1 P1 C20 C21 -122.5(3)
C32 P1 C20 C25 -75.4(3)
C26 P1 C20 C25 -177.5(2)
Ru1 P1 C20 C25 50.6(3)
C25 C20 C21 C22 -2.4(5)
P1 C20 C21 C22 170.7(3)
C20 C21 C22 C23 -0.1(5)
C21 C22 C23 C24 2.2(5)
C22 C23 C24 C25 -1.6(5)
C23 C24 C25 C20 -1.0(5)
C21 C20 C25 C24 3.0(5)
P1 C20 C25 C24 -170.7(2)
C20 P1 C26 C31 -85.2(3)
C32 P1 C26 C31 171.2(3)
Ru1 P1 C26 C31 43.1(3)
C20 P1 C26 C27 90.6(3)
C32 P1 C26 C27 -13.0(4)
Ru1 P1 C26 C27 -141.1(3)
C31 C26 C27 C28 0.7(6)
P1 C26 C27 C28 -175.2(3)
C26 C27 C28 C29 0.7(6)
C27 C28 C29 C30 -1.2(7)
C28 C29 C30 C31 0.2(7)
C29 C30 C31 C26 1.3(6)
C27 C26 C31 C30 -1.8(6)
P1 C26 C31 C30 174.3(3)
C20 P1 C32 C37 160.0(3)
C26 P1 C32 C37 -97.3(3)
Ru1 P1 C32 C37 34.2(3)
C20 P1 C32 C33 -22.6(3)
C26 P1 C32 C33 80.1(3)
Ru1 P1 C32 C33 -148.4(2)
C37 C32 C33 C34 1.6(5)
P1 C32 C33 C34 -175.8(3)
C32 C33 C34 C35 0.1(5)
C33 C34 C35 C36 -1.3(5)
C34 C35 C36 C37 0.7(5)
C33 C32 C37 C36 -2.2(5)
P1 C32 C37 C36 175.2(2)
C35 C36 C37 C32 1.1(5)
